data_7113784
loop_
_publ_author_name
'Wu, Chuan-De'
'Lu, Can-Zhong'
'Lin, Xiang'
'Wu, Ding-Ming'
'Lu, Shao-Fang'
'Zhuang, Hong-Hui'
'Huang, Jin-Shun'

_publ_section_title
;
 A novel left-handed double helicate constructed from L-tartrate bridged
 molybdenum(VI) and gadolinium(III) atoms
;
_journal_coden_ASTM CHCOFS
_journal_issue 11
_journal_name_full
;
 Chemical Communications (Cambridge, United Kingdom)
;
_journal_page_first 1284
_journal_page_last 1285
_journal_paper_doi 10.1039/b301542d
_journal_year 2003
_chemical_formula_sum 'C8 H28 Gd Mo2 N O26'
_chemical_formula_weight 903.44
_space_group_IT_number 179
_symmetry_cell_setting hexagonal
_symmetry_space_group_name_Hall 'P 65 2 (0 0 1)'
_symmetry_space_group_name_H-M 'P 65 2 2'
_atom_sites_solution_hydrogens geom
_atom_sites_solution_primary direct
_atom_sites_solution_secondary difmap
_audit_creation_method SHELXL-97
_cell_angle_alpha 90.00
_cell_angle_beta 90.00
_cell_angle_gamma 120.00
_cell_formula_units_Z 6
_cell_length_a 15.2980(2)
_cell_length_b 15.2980(2)
_cell_length_c 18.6613(3)
_cell_measurement_reflns_used 7371
_cell_measurement_temperature 293(2)
_cell_measurement_theta_max 25.09
_cell_measurement_theta_min 2.66
_cell_volume 3782.18(9)
_computing_cell_refinement 'Siemens SMART & SAINT'
_computing_data_collection 'Siemens SMART'
_computing_data_reduction 'Siemens XPREP'
_computing_structure_refinement 'Siemens SHELXTL'
_computing_structure_solution 'Siemens SHELXTL'
_diffrn_ambient_temperature 293(2)
_diffrn_measured_fraction_theta_full 0.993
_diffrn_measured_fraction_theta_max 0.993
_diffrn_radiation_monochromator graphite
_diffrn_radiation_source 'fine-focus sealed tube'
_diffrn_radiation_type MoK\a
_diffrn_radiation_wavelength 0.71073
_diffrn_reflns_av_R_equivalents 0.0382
_diffrn_reflns_av_sigmaI/netI 0.0344
_diffrn_reflns_limit_h_max 18
_diffrn_reflns_limit_h_min -18
_diffrn_reflns_limit_k_max 18
_diffrn_reflns_limit_k_min -18
_diffrn_reflns_limit_l_max 22
_diffrn_reflns_limit_l_min -9
_diffrn_reflns_number 11499
_diffrn_reflns_theta_full 25.09
_diffrn_reflns_theta_max 25.09
_diffrn_reflns_theta_min 2.66
_diffrn_standards_decay_% none
_diffrn_standards_interval_count none
_diffrn_standards_interval_time none
_diffrn_standards_number none
_exptl_absorpt_coefficient_mu 3.692
_exptl_absorpt_correction_T_max 1.0000
_exptl_absorpt_correction_T_min 0.8555
_exptl_absorpt_correction_type empirical
_exptl_absorpt_process_details 'SADABS (Sheldrick, 1996)'
_exptl_crystal_colour Colorless
_exptl_crystal_density_diffrn 2.380
_exptl_crystal_density_method 'not measured'
_exptl_crystal_description Prism
_exptl_crystal_F_000 2634
_exptl_crystal_size_max 0.20
_exptl_crystal_size_mid 0.12
_exptl_crystal_size_min 0.06
_refine_diff_density_max 0.513
_refine_diff_density_min -0.409
_refine_diff_density_rms 0.089
_refine_ls_abs_structure_details 'Flack H D (1983), Acta Cryst. A39, 876-881'
_refine_ls_abs_structure_Flack -0.001(1)
_refine_ls_extinction_coef 0.00026(10)
_refine_ls_extinction_expression Fc^*^=kFc[1+0.001xFc^2^\l^3^/sin(2\q)]^-1/4^
_refine_ls_extinction_method SHELXL
_refine_ls_goodness_of_fit_ref 1.087
_refine_ls_hydrogen_treatment mixed
_refine_ls_matrix_type full
_refine_ls_number_parameters 187
_refine_ls_number_reflns 2253
_refine_ls_number_restraints 0
_refine_ls_restrained_S_all 1.087
_refine_ls_R_factor_gt 0.0257
_refine_ls_shift/su_max 0.000
_refine_ls_shift/su_mean 0.000
_refine_ls_structure_factor_coef Fsqd
_refine_ls_weighting_details 'calc w=1/[\s^2^(Fo^2^)+(0.0288P)^2^+3.8408P] where P=(Fo^2^+2Fc^2^)/3'
_refine_ls_weighting_scheme calc
_refine_ls_wR_factor_gt 0.0597
_refine_ls_wR_factor_ref 0.0629
_reflns_number_gt 2038
_reflns_number_total 2253
_reflns_threshold_expression >2sigma(I)
_cod_duplicate_entry 7103669
_cod_data_source_file b301542d.txt
_cod_data_source_block B301542D
_cod_depositor_comments
;
The following automatic conversions were performed:

'_symmetry_cell_setting' value 'Hexagonal' changed to 'hexagonal'
according to
/usr/data/users/saulius/automatic-downloads/retrospective/RSC/lib/dictionaries/cif_core.dic
dictionary named 'cif_core.dic' version 2.4.2 from 2011-04-26.

Automatic conversion script
Id: cif_fix_values 2281 2013-09-26 08:29:07Z andrius 
;
_cod_original_cell_volume 3782.2(1)
_cod_original_sg_symbol_H-M P6522
_cod_database_code 7113784
_refine_ls_r_factor_ref 0.0333

loop_
_symmetry_equiv_pos_as_xyz
'x, y, z'
'-y, x-y, z+2/3'
'-x+y, -x, z+1/3'
'-x, -y, z+1/2'
'y, -x+y, z+1/6'
'x-y, x, z+5/6'
'y, x, -z+2/3'
'x-y, -y, -z'
'-x, -x+y, -z+1/3'
'-y, -x, -z+1/6'
'-x+y, y, -z+1/2'
'x, x-y, -z+5/6'

loop_
_atom_site_label
_atom_site_type_symbol
_atom_site_fract_x
_atom_site_fract_y
_atom_site_fract_z
_atom_site_U_iso_or_equiv
_atom_site_adp_type
_atom_site_occupancy
_atom_site_symmetry_multiplicity
_atom_site_calc_flag
_atom_site_refinement_flags
Gd Gd 0.272424(15) -0.45515(3) 0.2500 0.02538(13) Uani 1 2 d S
Mo Mo 0.12684(4) -0.72043(4) -0.02144(2) 0.02985(16) Uani 1 1 d .
O1 O 0.1708(3) -0.6062(4) 0.0655(2) 0.0360(11) Uani 1 1 d .
O2 O 0.2967(3) -0.5036(3) 0.1360(2) 0.0358(11) Uani 1 1 d .
O3 O 0.2707(3) -0.6675(3) -0.00734(18) 0.0310(9) Uani 1 1 d .
O4 O 0.2979(3) -0.7123(3) 0.13849(19) 0.0339(10) Uani 1 1 d .
O5 O 0.5035(3) -0.6212(4) 0.0174(2) 0.0429(12) Uani 1 1 d .
O6 O 0.4194(3) -0.7599(3) 0.0827(2) 0.0366(10) Uani 1 1 d .
O7 O 0.0709(4) -0.8157(4) 0.0393(2) 0.0463(13) Uani 1 1 d .
O8 O 0.1242(4) -0.7803(4) -0.0985(2) 0.0502(13) Uani 1 1 d .
O9 O 0.4453(4) -0.3955(5) 0.2752(3) 0.0697(18) Uani 1 1 d .
H9A H 0.4805 -0.3455 0.2507 0.084 Uiso 1 1 calc R
H9B H 0.4627 -0.4275 0.3078 0.084 Uiso 1 1 d R
O10 O 0.2916(6) -0.5982(5) 0.2675(3) 0.087(2) Uani 1 1 d .
H10A H 0.3372 -0.5936 0.2418 0.105 Uiso 1 1 calc R
H10B H 0.2513 -0.6467 0.2986 0.105 Uiso 1 1 d R
O11 O 0.3655(5) -0.3086(4) 0.1735(3) 0.079(2) Uani 1 1 d .
H11A H 0.4085 -0.3142 0.1510 0.095 Uiso 1 1 calc R
H11B H 0.3491 -0.2597 0.1733 0.095 Uiso 1 1 d R
O101 O 0.5625(7) -0.5028(7) -0.0998(4) 0.114(3) Uani 1 1 d .
O102 O 0.716(2) -0.1422(10) 0.4167 0.147(11) Uani 0.50 2 d SP
O103 O 0.6280(13) -0.2984(14) 0.3773(7) 0.113(6) Uani 0.50 1 d P
O104 O 0.0329(11) -0.9836(6) -0.0833 0.25(2) Uani 0.50 2 d SP
N1 N 0.2197(5) -0.7803(5) 0.3333 0.051(2) Uani 1 2 d S
C1 C 0.2599(5) -0.5661(4) 0.0850(3) 0.0291(14) Uani 1 1 d .
C2 C 0.3272(5) -0.5945(5) 0.0452(3) 0.0260(13) Uani 1 1 d .
H2A H 0.3810 -0.5344 0.0216 0.031 Uiso 1 1 calc R
C3 C 0.3745(5) -0.6353(5) 0.0979(3) 0.0280(14) Uani 1 1 d .
H3A H 0.4184 -0.5805 0.1305 0.034 Uiso 1 1 calc R
C4 C 0.4381(5) -0.6748(6) 0.0618(3) 0.0353(16) Uani 1 1 d .

loop_
_atom_site_aniso_label
_atom_site_aniso_U_11
_atom_site_aniso_U_22
_atom_site_aniso_U_33
_atom_site_aniso_U_23
_atom_site_aniso_U_13
_atom_site_aniso_U_12
Gd 0.02667(19) 0.0239(2) 0.0246(2) 0.000 0.00405(16) 0.01196(12)
Mo 0.0308(3) 0.0330(3) 0.0249(3) -0.0006(2) -0.0031(2) 0.0153(3)
O1 0.036(3) 0.049(3) 0.029(2) -0.009(2) -0.003(2) 0.026(2)
O2 0.045(3) 0.032(3) 0.031(2) -0.005(2) 0.000(2) 0.020(2)
O3 0.032(2) 0.046(3) 0.0221(18) -0.0097(19) -0.0086(19) 0.025(2)
O4 0.041(3) 0.041(3) 0.027(2) 0.014(2) 0.0081(19) 0.026(2)
O5 0.035(3) 0.060(3) 0.040(3) 0.014(2) 0.012(2) 0.028(3)
O6 0.045(3) 0.041(3) 0.038(2) 0.012(2) 0.008(2) 0.032(2)
O7 0.050(3) 0.042(3) 0.044(3) 0.016(2) 0.003(2) 0.020(3)
O8 0.049(3) 0.057(3) 0.037(3) -0.016(2) -0.008(2) 0.021(3)
O9 0.039(3) 0.102(5) 0.057(3) 0.012(3) 0.000(3) 0.027(3)
O10 0.140(6) 0.096(5) 0.077(4) 0.053(4) 0.070(4) 0.098(5)
O11 0.115(5) 0.043(3) 0.094(4) 0.031(3) 0.077(4) 0.050(4)
O101 0.172(9) 0.135(7) 0.080(5) 0.010(5) 0.009(5) 0.109(7)
O102 0.15(2) 0.24(2) 0.019(7) 0.027(12) 0.000 0.077(11)
O103 0.135(15) 0.139(15) 0.062(8) 0.055(9) 0.002(8) 0.066(12)
O104 0.025(9) 0.010(6) 0.71(7) 0.039(18) 0.000 0.012(5)
N1 0.043(4) 0.043(4) 0.059(5) -0.014(2) 0.014(2) 0.016(4)
C1 0.039(4) 0.031(4) 0.022(3) 0.002(3) -0.002(3) 0.022(3)
C2 0.029(3) 0.028(3) 0.024(3) 0.004(3) 0.001(3) 0.017(3)
C3 0.031(4) 0.034(4) 0.022(3) 0.001(2) -0.004(2) 0.019(3)
C4 0.032(4) 0.051(5) 0.029(3) 0.004(3) -0.006(3) 0.026(3)

loop_
_atom_type_symbol
_atom_type_description
_atom_type_scat_dispersion_real
_atom_type_scat_dispersion_imag
_atom_type_scat_source
C C 0.0033 0.0016 'International Tables Vol C Tables 4.2.6.8 and 6.1.1.4'
H H 0.0000 0.0000 'International Tables Vol C Tables 4.2.6.8 and 6.1.1.4'
N N 0.0061 0.0033 'International Tables Vol C Tables 4.2.6.8 and 6.1.1.4'
O O 0.0106 0.0060 'International Tables Vol C Tables 4.2.6.8 and 6.1.1.4'
Mo Mo -1.6832 0.6857 'International Tables Vol C Tables 4.2.6.8 and 6.1.1.4'
Gd Gd -0.1653 3.9035 'International Tables Vol C Tables 4.2.6.8 and 6.1.1.4'

loop_
_geom_angle_atom_site_label_1
_geom_angle_atom_site_label_2
_geom_angle_atom_site_label_3
_geom_angle
_geom_angle_site_symmetry_1
_geom_angle_site_symmetry_3
O2 Gd O2 148.2(2) . 11_655
O2 Gd O10 73.80(17) . .
O2 Gd O10 80.88(17) 11_655 .
O2 Gd O10 80.88(17) . 11_655
O2 Gd O10 73.80(17) 11_655 11_655
O10 Gd O10 73.9(4) . 11_655
O2 Gd O9 88.82(17) . .
O2 Gd O9 101.70(16) 11_655 .
O10 Gd O9 72.5(3) . .
O10 Gd O9 146.4(2) 11_655 .
O2 Gd O9 101.70(16) . 11_655
O2 Gd O9 88.82(17) 11_655 11_655
O10 Gd O9 146.4(2) . 11_655
O10 Gd O9 72.5(3) 11_655 11_655
O9 Gd O9 141.1(3) . 11_655
O2 Gd O11 142.39(16) . 11_655
O2 Gd O11 69.25(16) 11_655 11_655
O10 Gd O11 129.1(2) . 11_655
O10 Gd O11 130.30(19) 11_655 11_655
O9 Gd O11 74.5(2) . 11_655
O9 Gd O11 74.7(2) 11_655 11_655
O2 Gd O11 69.25(16) . .
O2 Gd O11 142.39(16) 11_655 .
O10 Gd O11 130.30(19) . .
O10 Gd O11 129.1(2) 11_655 .
O9 Gd O11 74.7(2) . .
O9 Gd O11 74.5(2) 11_655 .
O11 Gd O11 73.9(3) 11_655 .
O8 Mo O7 103.7(2) . .
O8 Mo O4 104.3(2) . 6_444
O7 Mo O4 93.5(2) . 6_444
O8 Mo O3 93.2(2) . .
O7 Mo O3 104.3(2) . .
O4 Mo O3 151.31(18) 6_444 .
O8 Mo O6 88.5(2) . 6_444
O7 Mo O6 165.2(2) . 6_444
O4 Mo O6 74.96(16) 6_444 6_444
O3 Mo O6 83.14(16) . 6_444
O8 Mo O1 163.4(2) . .
O7 Mo O1 90.7(2) . .
O4 Mo O1 82.68(16) 6_444 .
O3 Mo O1 74.93(15) . .
O6 Mo O1 78.69(16) 6_444 .
C1 O1 Mo 115.4(4) . .
C1 O2 Gd 147.3(4) . .
C2 O3 Mo 122.8(3) . .
C3 O4 Mo 123.1(4) . 5_655
C4 O6 Mo 116.4(4) . 5_655
O1 C1 O2 124.0(6) . .
O1 C1 C2 117.2(5) . .
O2 C1 C2 118.8(6) . .
O3 C2 C1 109.6(5) . .
O3 C2 C3 110.7(5) . .
C1 C2 C3 109.5(5) . .
O4 C3 C2 109.0(5) . .
O4 C3 C4 109.6(5) . .
C2 C3 C4 113.6(5) . .
O5 C4 O6 126.0(6) . .
O5 C4 C3 119.5(6) . .
O6 C4 C3 114.4(6) . .

loop_
_geom_bond_atom_site_label_1
_geom_bond_atom_site_label_2
_geom_bond_distance
_geom_bond_site_symmetry_2
Gd O2 2.343(4) .
Gd O2 2.343(4) 11_655
Gd O10 2.372(5) .
Gd O10 2.372(5) 11_655
Gd O9 2.374(5) .
Gd O9 2.374(5) 11_655
Gd O11 2.430(5) 11_655
Gd O11 2.430(5) .
Mo O8 1.695(4) .
Mo O7 1.701(4) .
Mo O4 1.944(4) 6_444
Mo O3 1.946(4) .
Mo O6 2.205(4) 6_444
Mo O1 2.227(4) .
O1 C1 1.238(7) .
O2 C1 1.264(7) .
O3 C2 1.410(7) .
O4 C3 1.397(7) .
O4 Mo 1.944(4) 5_655
O5 C4 1.241(7) .
O6 C4 1.247(8) .
O6 Mo 2.205(4) 5_655
C1 C2 1.499(8) .
C2 C3 1.527(8) .
C3 C4 1.535(9) .
